data_2238807
loop_
_publ_author_name
'Maganhi, Stella H.'
'Tavares, Maur\'icio T.'
'Dami\~ao, Mariana C. F. C. B.'
'Parise Filho, Roberto'

_publ_section_title
;
 <i>N</i>-[(1,3-Benzodioxol-5-yl)methyl]benzenesulfonamide: an analogue of
 capsaicin
;
_journal_coeditor_code TK5268
_journal_issue 11
_journal_name_full 'Acta Crystallographica Section E'
_journal_page_first o1700
_journal_paper_doi 10.1107/S1600536813028481
_journal_volume 69
_journal_year 2013
_chemical_formula_iupac 'C14 H13 N O4 S'
_chemical_formula_moiety 'C14 H13 N O4 S'
_chemical_formula_sum 'C14 H13 N O4 S'
_chemical_formula_weight 291.32
_chemical_melting_point_gt 350.1
_chemical_melting_point_lt 350.6
_chemical_name_systematic
;
<i>N</i>-[(1,3-Benzodioxol-5-yl)methyl]benzenesulfonamide
;
_space_group_IT_number 61
_symmetry_cell_setting orthorhombic
_symmetry_space_group_name_Hall '-P 2ac 2ab'
_symmetry_space_group_name_H-M 'P b c a'
_atom_sites_solution_hydrogens geom
_atom_sites_solution_primary direct
_atom_sites_solution_secondary difmap
_cell_angle_alpha 90.00
_cell_angle_beta 90.00
_cell_angle_gamma 90.00
_cell_formula_units_Z 8
_cell_length_a 18.0158(4)
_cell_length_b 5.93460(10)
_cell_length_c 25.5480(8)
_cell_measurement_reflns_used 3351
_cell_measurement_temperature 290(2)
_cell_measurement_theta_max 27.11
_cell_measurement_theta_min 1.38
_cell_volume 2731.50(11)
_computing_cell_refinement 'SCALEPACK (Otwinowski & Minor, 1997)'
_computing_data_collection 'COLLECT (Nonius, 1999)'
_computing_data_reduction 'DENZO (Otwinowski & Minor, 1997) and SCALEPACK'
_computing_molecular_graphics 'ORTEP-3 for Windows (Farrugia, 2012)'
_computing_publication_material 'MarvinSketch (ChemAxon, 2010) and publCIF (Westrip, 2010)'
_computing_structure_refinement 'SHELXL97 (Sheldrick, 2008)'
_computing_structure_solution 'SIR97 (Altomare <i>et al.</i>, 1999)'
_diffrn_ambient_temperature 290(2)
_diffrn_measured_fraction_theta_full 0.984
_diffrn_measured_fraction_theta_max 0.984
_diffrn_measurement_device_type 'Nonius KappaCCD with Bruker APEXII CCD area detector'
_diffrn_measurement_method '\f and \w'
_diffrn_radiation_monochromator graphite
_diffrn_radiation_source 'fine-focus sealed tube'
_diffrn_radiation_type MoK\a
_diffrn_radiation_wavelength 0.71073
_diffrn_reflns_av_R_equivalents 0.0000
_diffrn_reflns_av_sigmaI/netI 0.0360
_diffrn_reflns_limit_h_max 22
_diffrn_reflns_limit_h_min 0
_diffrn_reflns_limit_k_max 7
_diffrn_reflns_limit_k_min 0
_diffrn_reflns_limit_l_max 0
_diffrn_reflns_limit_l_min -31
_diffrn_reflns_number 2652
_diffrn_reflns_theta_full 26.00
_diffrn_reflns_theta_max 26.00
_diffrn_reflns_theta_min 1.59
_exptl_absorpt_coefficient_mu 0.249
_exptl_absorpt_correction_T_max 0.948
_exptl_absorpt_correction_T_min 0.930
_exptl_absorpt_correction_type multi-scan
_exptl_absorpt_process_details '(SADABS; Sheldrick, 1996)'
_exptl_crystal_colour colourless
_exptl_crystal_density_diffrn 1.417
_exptl_crystal_density_method 'not measured'
_exptl_crystal_description irregular
_exptl_crystal_F_000 1216
_exptl_crystal_size_max 0.25
_exptl_crystal_size_mid 0.22
_exptl_crystal_size_min 0.20
_refine_diff_density_max 0.257
_refine_diff_density_min -0.288
_refine_ls_extinction_method none
_refine_ls_goodness_of_fit_ref 1.040
_refine_ls_hydrogen_treatment constr
_refine_ls_matrix_type full
_refine_ls_number_parameters 181
_refine_ls_number_reflns 2652
_refine_ls_number_restraints 0
_refine_ls_restrained_S_all 1.040
_refine_ls_R_factor_all 0.0774
_refine_ls_R_factor_gt 0.0512
_refine_ls_shift/su_max 0.000
_refine_ls_shift/su_mean 0.000
_refine_ls_structure_factor_coef Fsqd
_refine_ls_weighting_details 'calc w=1/[\s^2^(Fo^2^)+(0.0843P)^2^+0.6245P] where P=(Fo^2^+2Fc^2^)/3'
_refine_ls_weighting_scheme calc
_refine_ls_wR_factor_gt 0.1322
_refine_ls_wR_factor_ref 0.1492
_reflns_number_gt 1860
_reflns_number_total 2652
_reflns_threshold_expression I>2\s(I)
_cod_data_source_file tk5268.cif
_cod_data_source_block I
_cod_original_cell_volume 2731.51(11)
_cod_database_code 2238807

loop_
_symmetry_equiv_pos_as_xyz
'x, y, z'
'-x+1/2, -y, z+1/2'
'x+1/2, -y+1/2, -z'
'-x, y+1/2, -z+1/2'
'-x, -y, -z'
'x-1/2, y, -z-1/2'
'-x-1/2, y-1/2, z'
'x, -y-1/2, z-1/2'

loop_
_atom_site_type_symbol
_atom_site_label
_atom_site_fract_x
_atom_site_fract_y
_atom_site_fract_z
_atom_site_U_iso_or_equiv
_atom_site_adp_type
_atom_site_calc_flag
_atom_site_refinement_flags
_atom_site_occupancy
_atom_site_symmetry_multiplicity
C C1 0.14422(14) 0.0794(4) 0.26877(9) 0.0610(6) Uani d . 1 1
H H1A 0.1939 0.1190 0.2574 0.073 Uiso calc R 1 1
H H1B 0.1283 -0.0507 0.2487 0.073 Uiso calc R 1 1
C C2 0.14588(11) 0.0187(4) 0.32636(9) 0.0493(5) Uani d . 1 1
C C3 0.17158(12) -0.1926(4) 0.34057(10) 0.0561(6) Uani d . 1 1
H H3 0.1836 -0.2958 0.3145 0.067 Uiso calc R 1 1
C C4 0.17986(13) -0.2546(4) 0.39256(10) 0.0596(6) Uani d . 1 1
H H4 0.1975 -0.3962 0.4019 0.071 Uiso calc R 1 1
C C5 0.16096(13) -0.0985(4) 0.42922(9) 0.0550(6) Uani d . 1 1
C C6 0.13417(14) 0.1100(4) 0.41568(9) 0.0559(6) Uani d . 1 1
C C7 0.12552(13) 0.1742(4) 0.36469(8) 0.0547(6) Uani d . 1 1
H H7 0.1069 0.3154 0.3559 0.066 Uiso calc R 1 1
C C8 0.1485(2) 0.1023(6) 0.50195(12) 0.0966(11) Uani d . 1 1
H H8A 0.1936 0.1721 0.5148 0.116 Uiso calc R 1 1
H H8B 0.1132 0.0948 0.5306 0.116 Uiso calc R 1 1
C C9 0.09760(11) 0.2425(4) 0.15195(8) 0.0492(5) Uani d . 1 1
C C10 0.02961(13) 0.2300(4) 0.12712(10) 0.0625(6) Uani d . 1 1
H H10 -0.0093 0.3224 0.1377 0.075 Uiso calc R 1 1
C C11 0.01987(15) 0.0799(5) 0.08658(11) 0.0748(8) Uani d . 1 1
H H11 -0.0258 0.0719 0.0697 0.090 Uiso calc R 1 1
C C12 0.07628(17) -0.0566(5) 0.07097(11) 0.0805(8) Uani d . 1 1
H H12 0.0689 -0.1577 0.0436 0.097 Uiso calc R 1 1
C C13 0.14451(16) -0.0459(5) 0.09547(11) 0.0806(9) Uani d . 1 1
H H13 0.1830 -0.1390 0.0845 0.097 Uiso calc R 1 1
C C14 0.15560(13) 0.1045(5) 0.13662(10) 0.0647(7) Uani d . 1 1
H H14 0.2013 0.1120 0.1535 0.078 Uiso calc R 1 1
O O1 0.18306(9) 0.4975(3) 0.20769(7) 0.0703(5) Uani d . 1 1
O O2 0.04895(10) 0.5823(3) 0.20637(6) 0.0654(5) Uani d . 1 1
O O3 0.16399(11) -0.1167(3) 0.48341(7) 0.0764(6) Uani d . 1 1
O O4 0.11841(13) 0.2327(3) 0.46019(6) 0.0841(6) Uani d . 1 1
N N1 0.09406(10) 0.2681(3) 0.25825(7) 0.0558(5) Uani d . 1 1
H H1N 0.0405 0.2323 0.2630 0.067 Uiso d R 1 1
S S1 0.10836(3) 0.42069(10) 0.20672(2) 0.0518(2) Uani d . 1 1

loop_
_atom_site_aniso_label
_atom_site_aniso_U_11
_atom_site_aniso_U_22
_atom_site_aniso_U_33
_atom_site_aniso_U_12
_atom_site_aniso_U_13
_atom_site_aniso_U_23
C1 0.0711(16) 0.0610(14) 0.0509(14) 0.0106(12) 0.0004(11) -0.0038(11)
C2 0.0490(12) 0.0500(13) 0.0487(13) -0.0012(10) 0.0018(9) -0.0018(10)
C3 0.0558(13) 0.0492(14) 0.0632(15) 0.0037(10) 0.0044(11) -0.0060(11)
C4 0.0576(14) 0.0483(12) 0.0728(17) 0.0033(11) -0.0017(12) 0.0047(11)
C5 0.0579(13) 0.0551(13) 0.0519(13) -0.0040(10) -0.0008(10) 0.0085(11)
C6 0.0698(15) 0.0511(13) 0.0467(13) 0.0008(11) 0.0029(11) -0.0035(10)
C7 0.0679(14) 0.0463(12) 0.0497(13) 0.0031(11) 0.0018(11) 0.0017(10)
C8 0.156(3) 0.084(2) 0.0500(16) 0.010(2) -0.0048(18) 0.0069(15)
C9 0.0487(12) 0.0559(12) 0.0431(12) 0.0012(10) 0.0049(9) 0.0026(9)
C10 0.0515(13) 0.0768(16) 0.0592(14) 0.0030(12) 0.0026(11) -0.0098(12)
C11 0.0678(17) 0.0909(19) 0.0657(17) -0.0066(14) -0.0029(13) -0.0167(15)
C12 0.099(2) 0.0810(18) 0.0619(17) 0.0034(17) -0.0010(15) -0.0185(14)
C13 0.091(2) 0.089(2) 0.0620(17) 0.0302(17) 0.0082(15) -0.0123(15)
C14 0.0592(14) 0.0821(17) 0.0526(14) 0.0156(12) -0.0001(11) -0.0023(12)
O1 0.0522(10) 0.0763(12) 0.0823(13) -0.0131(9) 0.0035(8) -0.0066(9)
O2 0.0653(11) 0.0623(11) 0.0686(11) 0.0126(8) 0.0045(8) -0.0066(8)
O3 0.1040(14) 0.0704(12) 0.0548(11) 0.0079(10) -0.0014(9) 0.0142(8)
O4 0.1363(18) 0.0690(12) 0.0471(10) 0.0244(11) -0.0015(10) -0.0023(9)
N1 0.0522(11) 0.0670(12) 0.0482(11) 0.0010(9) 0.0026(8) 0.0001(9)
S1 0.0522(4) 0.0525(4) 0.0507(4) -0.0022(2) 0.0016(2) -0.0017(2)

loop_
_atom_type_symbol
_atom_type_description
_atom_type_scat_dispersion_real
_atom_type_scat_dispersion_imag
_atom_type_scat_source
C C 0.0033 0.0016 'International Tables Vol C Tables 4.2.6.8 and 6.1.1.4'
H H 0.0000 0.0000 'International Tables Vol C Tables 4.2.6.8 and 6.1.1.4'
O O 0.0106 0.0060 'International Tables Vol C Tables 4.2.6.8 and 6.1.1.4'
N N 0.0061 0.0033 'International Tables Vol C Tables 4.2.6.8 and 6.1.1.4'
S S 0.1246 0.1234 'International Tables Vol C Tables 4.2.6.8 and 6.1.1.4'

loop_
_geom_angle_atom_site_label_1
_geom_angle_atom_site_label_2
_geom_angle_atom_site_label_3
_geom_angle
N1 C1 C2 111.85(18)
N1 C1 H1A 109.2
C2 C1 H1A 109.2
N1 C1 H1B 109.2
C2 C1 H1B 109.2
H1A C1 H1B 107.9
C3 C2 C7 120.2(2)
C3 C2 C1 118.4(2)
C7 C2 C1 121.3(2)
C2 C3 C4 121.8(2)
C2 C3 H3 119.1
C4 C3 H3 119.1
C5 C4 C3 116.9(2)
C5 C4 H4 121.6
C3 C4 H4 121.6
C4 C5 C6 121.9(2)
C4 C5 O3 128.5(2)
C6 C5 O3 109.6(2)
C7 C6 C5 122.1(2)
C7 C6 O4 128.0(2)
C5 C6 O4 109.9(2)
C6 C7 C2 117.0(2)
C6 C7 H7 121.5
C2 C7 H7 121.5
O3 C8 O4 108.9(2)
O3 C8 H8A 109.9
O4 C8 H8A 109.9
O3 C8 H8B 109.9
O4 C8 H8B 109.9
H8A C8 H8B 108.3
C10 C9 C14 120.5(2)
C10 C9 S1 119.57(17)
C14 C9 S1 119.74(18)
C11 C10 C9 119.5(2)
C11 C10 H10 120.2
C9 C10 H10 120.2
C12 C11 C10 120.7(2)
C12 C11 H11 119.6
C10 C11 H11 119.6
C11 C12 C13 120.3(3)
C11 C12 H12 119.8
C13 C12 H12 119.8
C12 C13 C14 119.9(2)
C12 C13 H13 120.0
C14 C13 H13 120.0
C9 C14 C13 119.0(2)
C9 C14 H14 120.5
C13 C14 H14 120.5
C5 O3 C8 104.8(2)
C6 O4 C8 104.6(2)
C1 N1 S1 118.62(15)
C1 N1 H1N 114.4
S1 N1 H1N 111.9
O1 S1 O2 119.43(12)
O1 S1 N1 108.42(11)
O2 S1 N1 105.06(10)
O1 S1 C9 108.06(10)
O2 S1 C9 108.26(10)
N1 S1 C9 106.99(11)

loop_
_geom_bond_atom_site_label_1
_geom_bond_atom_site_label_2
_geom_bond_distance
C1 N1 1.464(3)
C1 C2 1.515(3)
C1 H1A 0.9700
C1 H1B 0.9700
C2 C3 1.385(3)
C2 C7 1.395(3)
C3 C4 1.386(3)
C3 H3 0.9300
C4 C5 1.361(3)
C4 H4 0.9300
C5 C6 1.372(3)
C5 O3 1.390(3)
C6 C7 1.366(3)
C6 O4 1.380(3)
C7 H7 0.9300
C8 O3 1.411(4)
C8 O4 1.425(3)
C8 H8A 0.9700
C8 H8B 0.9700
C9 C10 1.382(3)
C9 C14 1.384(3)
C9 S1 1.765(2)
C10 C11 1.377(3)
C10 H10 0.9300
C11 C12 1.360(4)
C11 H11 0.9300
C12 C13 1.381(4)
C12 H12 0.9300
C13 C14 1.393(4)
C13 H13 0.9300
C14 H14 0.9300
O1 S1 1.4210(17)
O2 S1 1.4372(18)
N1 S1 1.6186(19)
N1 H1N 0.9947

loop_
_geom_hbond_atom_site_label_D
_geom_hbond_atom_site_label_H
_geom_hbond_atom_site_label_A
_geom_hbond_site_symmetry_A
_geom_hbond_distance_DH
_geom_hbond_distance_HA
_geom_hbond_distance_DA
_geom_hbond_angle_DHA
N1 H1N O2 4_545 0.99 2.00 2.945(3) 157
C14 H14 O1 7_655 0.93 2.59 3.486(3) 161
C10 H10 Cg1 4_555 0.93 2.74 3.563(3) 147
C8 H8B Cg2 8_555 0.97 2.82 3.511(3) 129

loop_
_geom_torsion_atom_site_label_1
_geom_torsion_atom_site_label_2
_geom_torsion_atom_site_label_3
_geom_torsion_atom_site_label_4
_geom_torsion
N1 C1 C2 C3 160.6(2)
N1 C1 C2 C7 -22.4(3)
C7 C2 C3 C4 -1.8(3)
C1 C2 C3 C4 175.2(2)
C2 C3 C4 C5 0.5(3)
C3 C4 C5 C6 0.7(4)
C3 C4 C5 O3 -179.9(2)
C4 C5 C6 C7 -0.6(4)
O3 C5 C6 C7 179.8(2)
C4 C5 C6 O4 179.0(2)
O3 C5 C6 O4 -0.5(3)
C5 C6 C7 C2 -0.6(4)
O4 C6 C7 C2 179.8(2)
C3 C2 C7 C6 1.8(3)
C1 C2 C7 C6 -175.1(2)
C14 C9 C10 C11 -0.4(4)
S1 C9 C10 C11 -175.7(2)
C9 C10 C11 C12 0.3(4)
C10 C11 C12 C13 -0.3(5)
C11 C12 C13 C14 0.4(5)
C10 C9 C14 C13 0.5(4)
S1 C9 C14 C13 175.8(2)
C12 C13 C14 C9 -0.5(4)
C4 C5 O3 C8 171.9(3)
C6 C5 O3 C8 -8.6(3)
O4 C8 O3 C5 14.5(3)
C7 C6 O4 C8 -171.0(3)
C5 C6 O4 C8 9.3(3)
O3 C8 O4 C6 -14.8(4)
C2 C1 N1 S1 155.52(16)
C1 N1 S1 O1 -53.6(2)
C1 N1 S1 O2 177.62(16)
C1 N1 S1 C9 62.69(19)
C10 C9 S1 O1 -149.4(2)
C14 C9 S1 O1 35.3(2)
C10 C9 S1 O2 -18.7(2)
C14 C9 S1 O2 165.94(19)
C10 C9 S1 N1 94.0(2)
C14 C9 S1 N1 -81.3(2)
